data_1515731
loop_
_publ_author_name
'Kuzmanich, Gregory'
'Natarajan, Arunkumar'
'Shi, Yanhui'
'Patrick, Brian O.'
'Scheffer, John R.'
'Garcia-Garibay, Miguel A'

_publ_section_title
;
 Stable radicals during photodecarbonylations of trityl-alkyl ketones
 enable solid state reactions through primary and secondary radical
 centers.
;
_journal_issue 11
_journal_name_full
'Photochemical &amp; photobiological sciences : Official journal of the European Photochemistry Association and the European Society for Photobiology'
_journal_page_first 1731
_journal_page_last 1734
_journal_paper_doi 10.1039/c1pp05240c
_journal_volume 10
_journal_year 2011
_chemical_formula_sum 'C23 H22 O'
_chemical_formula_weight 314.41
_chemical_name_systematic
;
?
;
_space_group_IT_number 14
_symmetry_cell_setting monoclinic
_symmetry_space_group_name_Hall '-P 2ybc'
_symmetry_space_group_name_H-M 'P 1 21/c 1'
_atom_sites_solution_hydrogens geom
_atom_sites_solution_primary direct
_atom_sites_solution_secondary difmap
_audit_creation_method SHELXL-97
_cell_angle_alpha 90.00
_cell_angle_beta 92.180(10)
_cell_angle_gamma 90.00
_cell_formula_units_Z 4
_cell_length_a 16.115(3)
_cell_length_b 14.052(3)
_cell_length_c 7.5090(10)
_cell_measurement_reflns_used 2692
_cell_measurement_temperature 173(2)
_cell_measurement_theta_max 24.12
_cell_measurement_theta_min 2.49
_cell_volume 1699.2(5)
_computing_structure_refinement 'SHELXL-97 (Sheldrick, 1997)'
_diffrn_ambient_temperature 173(2)
_diffrn_measured_fraction_theta_full 0.988
_diffrn_measured_fraction_theta_max 0.988
_diffrn_measurement_device_type 'Rigaku/ADSC CCD'
_diffrn_measurement_method 'area detector'
_diffrn_radiation_monochromator graphite
_diffrn_radiation_source 'fine-focus sealed tube'
_diffrn_radiation_type MoK\a
_diffrn_radiation_wavelength 0.71073
_diffrn_reflns_av_R_equivalents 0.0432
_diffrn_reflns_av_sigmaI/netI 0.1014
_diffrn_reflns_limit_h_max 18
_diffrn_reflns_limit_h_min 0
_diffrn_reflns_limit_k_max 16
_diffrn_reflns_limit_k_min -16
_diffrn_reflns_limit_l_max 8
_diffrn_reflns_limit_l_min -8
_diffrn_reflns_number 5656
_diffrn_reflns_theta_full 25.03
_diffrn_reflns_theta_max 25.03
_diffrn_reflns_theta_min 2.53
_exptl_absorpt_coefficient_mu 0.073
_exptl_absorpt_correction_T_max 0.997
_exptl_absorpt_correction_T_min 0.983
_exptl_absorpt_correction_type multi-scan
_exptl_crystal_colour colourless
_exptl_crystal_density_diffrn 1.229
_exptl_crystal_density_method 'not measured'
_exptl_crystal_description plate
_exptl_crystal_F_000 672
_exptl_crystal_size_max 0.35
_exptl_crystal_size_mid 0.15
_exptl_crystal_size_min 0.04
_refine_diff_density_max 0.123
_refine_diff_density_min -0.140
_refine_diff_density_rms 0.030
_refine_ls_extinction_coef 0.0034(4)
_refine_ls_extinction_expression Fc^*^=kFc[1+0.001xFc^2^\l^3^/sin(2\q)]^-1/4^
_refine_ls_extinction_method SHELXL
_refine_ls_goodness_of_fit_ref 0.781
_refine_ls_hydrogen_treatment cnostr
_refine_ls_matrix_type full
_refine_ls_number_parameters 219
_refine_ls_number_reflns 2963
_refine_ls_number_restraints 0
_refine_ls_restrained_S_all 0.781
_refine_ls_R_factor_all 0.1014
_refine_ls_R_factor_gt 0.0380
_refine_ls_shift/su_max 0.000
_refine_ls_shift/su_mean 0.000
_refine_ls_structure_factor_coef Fsqd
_refine_ls_weighting_details 'calc w=1/[\s^2^(Fo^2^)+(0.0232P)^2^+0.0000P] where P=(Fo^2^+2Fc^2^)/3'
_refine_ls_weighting_scheme calc
_refine_ls_wR_factor_gt 0.0554
_refine_ls_wR_factor_ref 0.0630
_reflns_number_gt 1578
_reflns_number_total 2963
_reflns_threshold_expression >2sigma(I)
_cod_data_source_file c1pp05240c.txt
_cod_data_source_block 1b
_cod_original_sg_symbol_H-M P21/c
_cod_database_code 1515731

loop_
_symmetry_equiv_pos_as_xyz
'x, y, z'
'-x, y+1/2, -z+1/2'
'-x, -y, -z'
'x, -y-1/2, z-1/2'

loop_
_atom_site_label
_atom_site_type_symbol
_atom_site_fract_x
_atom_site_fract_y
_atom_site_fract_z
_atom_site_U_iso_or_equiv
_atom_site_adp_type
_atom_site_occupancy
_atom_site_symmetry_multiplicity
_atom_site_calc_flag
_atom_site_refinement_flags
C1 C 0.26151(11) -0.02940(13) 0.1382(2) 0.0198(4) Uani 1 1 d .
C2 C 0.32234(11) -0.08533(13) 0.02124(19) 0.0188(4) Uani 1 1 d .
C3 C 0.40793(11) -0.08091(13) 0.0474(2) 0.0239(5) Uani 1 1 d .
H3 H 0.4310 -0.0427 0.1412 0.029 Uiso 1 1 calc R
C4 C 0.46060(12) -0.13125(13) -0.0609(2) 0.0302(5) Uani 1 1 d .
H4 H 0.5190 -0.1274 -0.0405 0.036 Uiso 1 1 calc R
C5 C 0.42812(13) -0.18663(14) -0.1974(2) 0.0329(5) Uani 1 1 d .
H5 H 0.4639 -0.2217 -0.2707 0.039 Uiso 1 1 calc R
C6 C 0.34328(13) -0.19094(13) -0.2271(2) 0.0292(5) Uani 1 1 d .
H6 H 0.3206 -0.2289 -0.3217 0.035 Uiso 1 1 calc R
C7 C 0.29106(12) -0.14060(13) -0.1205(2) 0.0248(5) Uani 1 1 d .
H7 H 0.2328 -0.1436 -0.1439 0.030 Uiso 1 1 calc R
C8 C 0.20568(11) 0.03618(13) 0.0177(2) 0.0209(4) Uani 1 1 d .
C9 C 0.23743(12) 0.07774(13) -0.1336(2) 0.0273(5) Uani 1 1 d .
H9 H 0.2923 0.0626 -0.1660 0.033 Uiso 1 1 calc R
C10 C 0.19085(12) 0.14048(14) -0.2376(2) 0.0321(5) Uani 1 1 d .
H10 H 0.2138 0.1678 -0.3405 0.039 Uiso 1 1 calc R
C11 C 0.11137(12) 0.16362(14) -0.1929(2) 0.0339(5) Uani 1 1 d .
H11 H 0.0796 0.2076 -0.2633 0.041 Uiso 1 1 calc R
C12 C 0.07822(12) 0.12227(14) -0.0447(2) 0.0373(6) Uani 1 1 d .
H12 H 0.0231 0.1371 -0.0138 0.045 Uiso 1 1 calc R
C13 C 0.12513(12) 0.05909(14) 0.0591(2) 0.0306(5) Uani 1 1 d .
H13 H 0.1015 0.0310 0.1605 0.037 Uiso 1 1 calc R
C14 C 0.30903(11) 0.02943(13) 0.2813(2) 0.0196(4) Uani 1 1 d .
C15 C 0.31033(11) 0.12830(14) 0.2808(2) 0.0258(5) Uani 1 1 d .
H15 H 0.2794 0.1619 0.1909 0.031 Uiso 1 1 calc R
C16 C 0.35599(12) 0.17859(14) 0.4093(2) 0.0316(5) Uani 1 1 d .
H16 H 0.3563 0.2462 0.4064 0.038 Uiso 1 1 calc R
C17 C 0.40088(12) 0.13139(15) 0.5407(2) 0.0323(5) Uani 1 1 d .
H17 H 0.4323 0.1662 0.6282 0.039 Uiso 1 1 calc R
C18 C 0.40021(12) 0.03313(15) 0.5456(2) 0.0283(5) Uani 1 1 d .
H18 H 0.4309 0.0002 0.6369 0.034 Uiso 1 1 calc R
C19 C 0.35482(11) -0.01708(13) 0.4173(2) 0.0233(5) Uani 1 1 d .
H19 H 0.3547 -0.0847 0.4215 0.028 Uiso 1 1 calc R
C20 C 0.20160(12) -0.10180(13) 0.2293(2) 0.0262(5) Uani 1 1 d .
C21 C 0.17055(11) -0.08155(14) 0.4137(2) 0.0300(5) Uani 1 1 d .
H21A H 0.2121 -0.1048 0.5040 0.036 Uiso 1 1 calc R
H21B H 0.1653 -0.0119 0.4291 0.036 Uiso 1 1 calc R
C22 C 0.08795(11) -0.12755(14) 0.4467(2) 0.0340(5) Uani 1 1 d .
H22A H 0.0930 -0.1971 0.4284 0.041 Uiso 1 1 calc R
H22B H 0.0463 -0.1033 0.3576 0.041 Uiso 1 1 calc R
C23 C 0.05681(12) -0.10974(15) 0.6315(2) 0.0430(6) Uani 1 1 d .
H23A H 0.0933 -0.1419 0.7199 0.065 Uiso 1 1 calc R
H23B H 0.0002 -0.1346 0.6387 0.065 Uiso 1 1 calc R
H23C H 0.0568 -0.0412 0.6554 0.065 Uiso 1 1 calc R
O1 O 0.17843(9) -0.17263(10) 0.15112(17) 0.0475(4) Uani 1 1 d .

loop_
_atom_site_aniso_label
_atom_site_aniso_U_11
_atom_site_aniso_U_22
_atom_site_aniso_U_33
_atom_site_aniso_U_23
_atom_site_aniso_U_13
_atom_site_aniso_U_12
C1 0.0185(11) 0.0206(11) 0.0202(9) 0.0012(8) 0.0010(8) -0.0021(9)
C2 0.0224(12) 0.0162(10) 0.0178(9) 0.0026(8) 0.0015(8) -0.0008(9)
C3 0.0275(13) 0.0212(11) 0.0232(9) -0.0010(9) 0.0027(9) 0.0008(10)
C4 0.0279(13) 0.0299(12) 0.0330(10) 0.0015(11) 0.0031(9) 0.0053(11)
C5 0.0442(15) 0.0244(13) 0.0310(11) 0.0022(10) 0.0131(10) 0.0116(11)
C6 0.0453(15) 0.0192(12) 0.0233(10) -0.0018(9) 0.0050(10) 0.0015(11)
C7 0.0286(12) 0.0233(12) 0.0225(9) 0.0013(9) 0.0020(9) -0.0020(10)
C8 0.0191(12) 0.0229(11) 0.0203(9) -0.0030(8) -0.0017(8) 0.0006(9)
C9 0.0237(12) 0.0247(12) 0.0335(10) 0.0031(10) 0.0015(9) 0.0003(11)
C10 0.0331(14) 0.0302(13) 0.0329(11) 0.0068(10) -0.0005(10) -0.0028(11)
C11 0.0352(14) 0.0271(13) 0.0382(11) 0.0015(10) -0.0119(10) 0.0065(11)
C12 0.0257(13) 0.0468(15) 0.0395(12) -0.0007(11) 0.0026(10) 0.0114(11)
C13 0.0286(13) 0.0374(14) 0.0260(10) 0.0035(9) 0.0018(9) 0.0051(11)
C14 0.0208(11) 0.0184(11) 0.0201(9) -0.0011(9) 0.0067(8) -0.0013(9)
C15 0.0281(12) 0.0282(12) 0.0211(9) -0.0001(10) 0.0014(8) -0.0002(11)
C16 0.0398(14) 0.0247(12) 0.0306(10) -0.0028(10) 0.0065(10) -0.0045(11)
C17 0.0319(13) 0.0373(15) 0.0279(11) -0.0115(11) 0.0032(9) -0.0108(12)
C18 0.0261(12) 0.0380(14) 0.0206(10) 0.0019(10) -0.0008(9) -0.0012(11)
C19 0.0245(12) 0.0228(11) 0.0229(9) 0.0014(9) 0.0034(8) -0.0016(10)
C20 0.0250(12) 0.0231(13) 0.0301(10) -0.0002(9) -0.0014(9) -0.0005(10)
C21 0.0269(12) 0.0340(13) 0.0292(10) 0.0033(10) 0.0033(9) -0.0036(11)
C22 0.0294(13) 0.0372(13) 0.0358(11) 0.0063(10) 0.0078(9) -0.0053(11)
C23 0.0350(14) 0.0508(17) 0.0441(11) 0.0041(11) 0.0120(10) -0.0036(11)
O1 0.0541(11) 0.0388(10) 0.0509(9) -0.0133(8) 0.0186(8) -0.0225(8)

loop_
_atom_type_symbol
_atom_type_description
_atom_type_scat_dispersion_real
_atom_type_scat_dispersion_imag
_atom_type_scat_source
C C 0.0033 0.0016 'International Tables Vol C Tables 4.2.6.8 and 6.1.1.4'
H H 0.0000 0.0000 'International Tables Vol C Tables 4.2.6.8 and 6.1.1.4'
O O 0.0106 0.0060 'International Tables Vol C Tables 4.2.6.8 and 6.1.1.4'

loop_
_geom_angle_atom_site_label_1
_geom_angle_atom_site_label_2
_geom_angle_atom_site_label_3
_geom_angle
C14 C1 C8 110.51(14)
C14 C1 C2 111.03(14)
C8 C1 C2 109.54(13)
C14 C1 C20 109.91(13)
C8 C1 C20 106.55(14)
C2 C1 C20 109.20(14)
C3 C2 C7 117.46(16)
C3 C2 C1 122.85(15)
C7 C2 C1 119.66(16)
C2 C3 C4 121.33(16)
C2 C3 H3 119.3
C4 C3 H3 119.3
C5 C4 C3 120.02(18)
C5 C4 H4 120.0
C3 C4 H4 120.0
C4 C5 C6 119.53(18)
C4 C5 H5 120.2
C6 C5 H5 120.2
C5 C6 C7 120.48(17)
C5 C6 H6 119.8
C7 C6 H6 119.8
C6 C7 C2 121.16(18)
C6 C7 H7 119.4
C2 C7 H7 119.4
C13 C8 C9 117.56(17)
C13 C8 C1 122.29(15)
C9 C8 C1 120.08(16)
C10 C9 C8 121.38(18)
C10 C9 H9 119.3
C8 C9 H9 119.3
C11 C10 C9 120.28(18)
C11 C10 H10 119.9
C9 C10 H10 119.9
C10 C11 C12 119.32(18)
C10 C11 H11 120.3
C12 C11 H11 120.3
C11 C12 C13 120.21(18)
C11 C12 H12 119.9
C13 C12 H12 119.9
C8 C13 C12 121.23(17)
C8 C13 H13 119.4
C12 C13 H13 119.4
C15 C14 C19 117.49(17)
C15 C14 C1 122.89(16)
C19 C14 C1 119.61(16)
C16 C15 C14 121.07(18)
C16 C15 H15 119.5
C14 C15 H15 119.5
C17 C16 C15 120.40(19)
C17 C16 H16 119.8
C15 C16 H16 119.8
C16 C17 C18 119.85(19)
C16 C17 H17 120.1
C18 C17 H17 120.1
C19 C18 C17 119.78(19)
C19 C18 H18 120.1
C17 C18 H18 120.1
C18 C19 C14 121.40(18)
C18 C19 H19 119.3
C14 C19 H19 119.3
O1 C20 C21 119.47(17)
O1 C20 C1 120.25(16)
C21 C20 C1 120.25(16)
C22 C21 C20 113.15(15)
C22 C21 H21A 108.9
C20 C21 H21A 108.9
C22 C21 H21B 108.9
C20 C21 H21B 108.9
H21A C21 H21B 107.8
C21 C22 C23 113.87(15)
C21 C22 H22A 108.8
C23 C22 H22A 108.8
C21 C22 H22B 108.8
C23 C22 H22B 108.8
H22A C22 H22B 107.7
C22 C23 H23A 109.5
C22 C23 H23B 109.5
H23A C23 H23B 109.5
C22 C23 H23C 109.5
H23A C23 H23C 109.5
H23B C23 H23C 109.5

loop_
_geom_bond_atom_site_label_1
_geom_bond_atom_site_label_2
_geom_bond_distance
C1 C14 1.537(2)
C1 C8 1.554(2)
C1 C2 1.554(2)
C1 C20 1.577(2)
C2 C3 1.387(2)
C2 C7 1.396(2)
C3 C4 1.391(2)
C3 H3 0.9500
C4 C5 1.375(2)
C4 H4 0.9500
C5 C6 1.378(3)
C5 H5 0.9500
C6 C7 1.378(2)
C6 H6 0.9500
C7 H7 0.9500
C8 C13 1.384(2)
C8 C9 1.392(2)
C9 C10 1.381(2)
C9 H9 0.9500
C10 C11 1.375(2)
C10 H10 0.9500
C11 C12 1.381(2)
C11 H11 0.9500
C12 C13 1.387(2)
C12 H12 0.9500
C13 H13 0.9500
C14 C15 1.389(2)
C14 C19 1.399(2)
C15 C16 1.385(2)
C15 H15 0.9500
C16 C17 1.372(2)
C16 H16 0.9500
C17 C18 1.381(2)
C17 H17 0.9500
C18 C19 1.381(2)
C18 H18 0.9500
C19 H19 0.9500
C20 O1 1.2076(19)
C20 C21 1.517(2)
C21 C22 1.509(2)
C21 H21A 0.9900
C21 H21B 0.9900
C22 C23 1.514(2)
C22 H22A 0.9900
C22 H22B 0.9900
C23 H23A 0.9800
C23 H23B 0.9800
C23 H23C 0.9800

loop_
_geom_torsion_atom_site_label_1
_geom_torsion_atom_site_label_2
_geom_torsion_atom_site_label_3
_geom_torsion_atom_site_label_4
_geom_torsion
C14 C1 C2 C3 0.1(2)
C8 C1 C2 C3 122.47(18)
C20 C1 C2 C3 -121.20(18)
C14 C1 C2 C7 -177.83(16)
C8 C1 C2 C7 -55.5(2)
C20 C1 C2 C7 60.82(19)
C7 C2 C3 C4 -1.4(3)
C1 C2 C3 C4 -179.40(15)
C2 C3 C4 C5 0.1(3)
C3 C4 C5 C6 0.7(3)
C4 C5 C6 C7 -0.3(3)
C5 C6 C7 C2 -1.0(3)
C3 C2 C7 C6 1.8(3)
C1 C2 C7 C6 179.88(15)
C14 C1 C8 C13 -88.4(2)
C2 C1 C8 C13 149.01(17)
C20 C1 C8 C13 31.0(2)
C14 C1 C8 C9 88.63(19)
C2 C1 C8 C9 -34.0(2)
C20 C1 C8 C9 -152.00(16)
C13 C8 C9 C10 0.8(3)
C1 C8 C9 C10 -176.32(17)
C8 C9 C10 C11 0.2(3)
C9 C10 C11 C12 -1.1(3)
C10 C11 C12 C13 0.9(3)
C9 C8 C13 C12 -1.0(3)
C1 C8 C13 C12 176.08(17)
C11 C12 C13 C8 0.2(3)
C8 C1 C14 C15 -9.3(2)
C2 C1 C14 C15 112.45(18)
C20 C1 C14 C15 -126.62(18)
C8 C1 C14 C19 172.06(15)
C2 C1 C14 C19 -66.2(2)
C20 C1 C14 C19 54.7(2)
C19 C14 C15 C16 0.7(3)
C1 C14 C15 C16 -178.01(16)
C14 C15 C16 C17 -0.2(3)
C15 C16 C17 C18 -0.3(3)
C16 C17 C18 C19 0.5(3)
C17 C18 C19 C14 0.0(3)
C15 C14 C19 C18 -0.5(3)
C1 C14 C19 C18 178.19(16)
C14 C1 C20 O1 -157.14(17)
C8 C1 C20 O1 83.1(2)
C2 C1 C20 O1 -35.1(2)
C14 C1 C20 C21 24.7(2)
C8 C1 C20 C21 -95.06(18)
C2 C1 C20 C21 146.72(15)
O1 C20 C21 C22 -25.1(2)
C1 C20 C21 C22 153.10(17)
C20 C21 C22 C23 178.83(16)
